data_4319450
loop_
_publ_author_name
'T. Matthew Cocker'
'Robert E. Bachman'

_publ_section_title
;
 Photochemical and Chemical Oxidation of \a-Dimine-Dithiolene Metal
 Complexes: Insight into the Role of the Metal Atom
;
_journal_name_full 'Inorganic Chemistry'
_journal_page_first 1550
_journal_page_last 1556
_journal_paper_doi 10.1021/ic000884n
_journal_volume 40
_journal_year 2001
_chemical_formula_sum 'C16 H12 N2 Pd S2'
_chemical_formula_weight 402.80
_chemical_name_systematic
;
 ?
;
_space_group_IT_number 14
_symmetry_cell_setting monoclinic
_symmetry_space_group_name_Hall '-P 2ybc'
_symmetry_space_group_name_H-M 'P 1 21/c 1'
_atom_sites_solution_hydrogens geom
_atom_sites_solution_primary direct
_atom_sites_solution_secondary difmap
_audit_creation_method SHELXL-97
_cell_angle_alpha 90.00
_cell_angle_beta 103.7010(10)
_cell_angle_gamma 90.00
_cell_formula_units_Z 4
_cell_length_a 8.1631(5)
_cell_length_b 11.4379(7)
_cell_length_c 16.2475(10)
_cell_measurement_reflns_used 4248
_cell_measurement_temperature 173(2)
_cell_volume 1473.84(16)
_computing_cell_refinement 'Bruker-AXS SMART'
_computing_data_collection 'Bruker-AXS SMART'
_computing_data_reduction 'Bruker-AXS SHELXTL'
_computing_molecular_graphics 'X-SEED (Barbour, 1999)'
_computing_publication_material 'Bruker-AXS SHELXTL'
_computing_structure_refinement 'SHELXL-97 (Sheldrick, 1997)'
_computing_structure_solution 'SHELXS-97 (Sheldrick, 1990)'
_diffrn_ambient_temperature 173(2)
_diffrn_measured_fraction_theta_full 0.973
_diffrn_measured_fraction_theta_max 0.973
_diffrn_measurement_device_type 'CCD area detector'
_diffrn_measurement_method 'omega scans'
_diffrn_radiation_monochromator graphite
_diffrn_radiation_source 'fine-focus sealed tube'
_diffrn_radiation_type MoK\a
_diffrn_radiation_wavelength 0.71073
_diffrn_reflns_av_R_equivalents 0.0276
_diffrn_reflns_av_sigmaI/netI 0.0276
_diffrn_reflns_limit_h_max 10
_diffrn_reflns_limit_h_min -10
_diffrn_reflns_limit_k_max 14
_diffrn_reflns_limit_k_min -14
_diffrn_reflns_limit_l_max 21
_diffrn_reflns_limit_l_min -21
_diffrn_reflns_number 16579
_diffrn_reflns_theta_full 28.29
_diffrn_reflns_theta_max 28.29
_diffrn_reflns_theta_min 2.20
_exptl_absorpt_coefficient_mu 1.535
_exptl_absorpt_correction_T_max 0.8138
_exptl_absorpt_correction_T_min 0.5932
_exptl_absorpt_correction_type multi-scan
_exptl_absorpt_process_details 'Blessing, 1995'
_exptl_crystal_colour red
_exptl_crystal_density_diffrn 1.815
_exptl_crystal_density_method 'not measured'
_exptl_crystal_description plate
_exptl_crystal_F_000 800
_exptl_crystal_size_max 0.38
_exptl_crystal_size_mid 0.16
_exptl_crystal_size_min 0.14
_refine_diff_density_max 0.307
_refine_diff_density_min -0.452
_refine_diff_density_rms 0.065
_refine_ls_extinction_coef 0.00174(19)
_refine_ls_extinction_expression Fc^*^=kFc[1+0.001xFc^2^\l^3^/sin(2\q)]^-1/4^
_refine_ls_extinction_method SHELXL
_refine_ls_goodness_of_fit_ref 0.950
_refine_ls_hydrogen_treatment mixed
_refine_ls_matrix_type full
_refine_ls_number_parameters 191
_refine_ls_number_reflns 3561
_refine_ls_number_restraints 0
_refine_ls_restrained_S_all 0.950
_refine_ls_R_factor_all 0.0310
_refine_ls_R_factor_gt 0.0215
_refine_ls_shift/su_max 0.003
_refine_ls_shift/su_mean 0.000
_refine_ls_structure_factor_coef Fsqd
_refine_ls_weighting_details 'calc w=1/[\s^2^(Fo^2^)+(0.0276P)^2^+0.0000P] where P=(Fo^2^+2Fc^2^)/3'
_refine_ls_weighting_scheme calc
_refine_ls_wR_factor_gt 0.0476
_refine_ls_wR_factor_ref 0.0495
_reflns_number_gt 2909
_reflns_number_total 3561
_reflns_threshold_expression >2sigma(I)
_cod_data_source_file ic000884n_2.cif
_cod_data_source_block '[Pd(bpy)(bdt)]_2'
_cod_depositor_comments
;
The following automatic conversions were performed:

'_exptl_absorpt_correction_type' tag value 'multi-scans' was replaced
with 'multi-scan' value.

'_symmetry_cell_setting' value 'Monoclinic'
changed to 'monoclinic' according to the built-in table from CIF Core
dictionary named 'cif_core.dic' version 2.4.1 from 2010-06-29.

Automatic conversion script
Id: cif_fix_values 1646 2011-03-28 12:23:43Z adriana 
;
_cod_database_code 4319450

loop_
_symmetry_equiv_pos_as_xyz
'x, y, z'
'-x, y+1/2, -z+1/2'
'-x, -y, -z'
'x, -y-1/2, z-1/2'

loop_
_atom_site_label
_atom_site_type_symbol
_atom_site_fract_x
_atom_site_fract_y
_atom_site_fract_z
_atom_site_U_iso_or_equiv
_atom_site_adp_type
_atom_site_occupancy
_atom_site_symmetry_multiplicity
_atom_site_calc_flag
_atom_site_refinement_flags
_atom_site_disorder_assembly
_atom_site_disorder_group
Pd1 Pd 0.356092(18) 0.691558(13) 0.089107(9) 0.02551(6) Uani 1 1 d . . .
S1 S 0.18400(7) 0.84720(5) 0.06104(4) 0.03521(13) Uani 1 1 d . . .
S2 S 0.19283(6) 0.62046(5) 0.17075(3) 0.03132(12) Uani 1 1 d . . .
C1 C 0.0350(3) 0.82893(18) 0.12244(13) 0.0305(4) Uani 1 1 d . . .
C2 C 0.0370(2) 0.72742(18) 0.17034(12) 0.0286(4) Uani 1 1 d . . .
C3 C -0.0858(3) 0.71135(19) 0.21651(13) 0.0331(5) Uani 1 1 d . . .
H3 H -0.0849 0.6422 0.2491 0.040 Uiso 1 1 calc R . .
C4 C -0.2080(3) 0.7949(2) 0.21520(13) 0.0380(5) Uani 1 1 d . . .
H4 H -0.2919 0.7832 0.2462 0.046 Uiso 1 1 calc R . .
C5 C -0.2078(3) 0.8968(2) 0.16811(14) 0.0413(6) Uani 1 1 d . . .
H5 H -0.2917 0.9547 0.1673 0.050 Uiso 1 1 calc R . .
C6 C -0.0875(3) 0.9144(2) 0.12276(14) 0.0378(5) Uani 1 1 d . . .
H6 H -0.0875 0.9846 0.0916 0.045 Uiso 1 1 calc R . .
N11 N 0.53272(19) 0.55881(14) 0.11488(10) 0.0273(4) Uani 1 1 d . . .
C12 C 0.6578(2) 0.56734(18) 0.07335(12) 0.0293(4) Uani 1 1 d . . .
C13 C 0.7861(3) 0.4847(2) 0.08568(14) 0.0365(5) Uani 1 1 d . . .
H13 H 0.8711 0.4897 0.0548 0.044 Uiso 1 1 calc R . .
C14 C 0.7894(3) 0.3953(2) 0.14301(14) 0.0408(5) Uani 1 1 d . . .
H14 H 0.8776 0.3391 0.1525 0.049 Uiso 1 1 calc R . .
C15 C 0.6635(3) 0.38828(19) 0.18644(14) 0.0373(5) Uani 1 1 d . . .
H15 H 0.6642 0.3279 0.2266 0.045 Uiso 1 1 calc R . .
C16 C 0.5370(3) 0.47048(18) 0.17036(13) 0.0320(5) Uani 1 1 d . . .
H16 H 0.4492 0.4648 0.1995 0.038 Uiso 1 1 calc R . .
N21 N 0.5153(2) 0.74119(15) 0.01303(10) 0.0291(4) Uani 1 1 d . . .
C22 C 0.6482(3) 0.66920(18) 0.01684(12) 0.0306(5) Uani 1 1 d . . .
C23 C 0.7686(3) 0.6941(2) -0.02864(14) 0.0386(5) Uani 1 1 d . . .
H23 H 0.8620 0.6433 -0.0253 0.046 Uiso 1 1 calc R . .
C24 C 0.7516(3) 0.7929(2) -0.07852(14) 0.0432(6) Uani 1 1 d . . .
H24 H 0.8341 0.8116 -0.1090 0.052 Uiso 1 1 calc R . .
C25 C 0.6130(3) 0.8642(2) -0.08362(14) 0.0417(6) Uani 1 1 d . . .
H25 H 0.5974 0.9317 -0.1187 0.050 Uiso 1 1 calc R . .
C26 C 0.4983(3) 0.8360(2) -0.03722(14) 0.0366(5) Uani 1 1 d . . .
H26 H 0.4032 0.8853 -0.0408 0.044 Uiso 1 1 calc R . .

loop_
_atom_site_aniso_label
_atom_site_aniso_U_11
_atom_site_aniso_U_22
_atom_site_aniso_U_33
_atom_site_aniso_U_23
_atom_site_aniso_U_13
_atom_site_aniso_U_12
Pd1 0.02729(9) 0.02297(9) 0.02579(9) 0.00295(6) 0.00536(6) -0.00162(6)
S1 0.0374(3) 0.0278(3) 0.0413(3) 0.0098(2) 0.0111(2) 0.0034(2)
S2 0.0332(3) 0.0271(3) 0.0357(3) 0.0062(2) 0.0121(2) 0.0013(2)
C1 0.0325(10) 0.0295(11) 0.0266(10) -0.0043(8) 0.0015(8) -0.0014(8)
C2 0.0284(10) 0.0275(10) 0.0275(10) -0.0029(8) 0.0021(8) -0.0001(8)
C3 0.0328(11) 0.0396(13) 0.0263(10) -0.0036(9) 0.0056(9) -0.0018(9)
C4 0.0365(12) 0.0505(15) 0.0266(11) -0.0093(10) 0.0069(9) 0.0039(10)
C5 0.0403(12) 0.0480(14) 0.0336(12) -0.0119(11) 0.0048(10) 0.0126(11)
C6 0.0439(12) 0.0320(12) 0.0335(11) -0.0024(10) 0.0012(10) 0.0080(10)
N11 0.0280(8) 0.0261(9) 0.0263(8) -0.0006(7) 0.0037(7) -0.0005(7)
C12 0.0285(10) 0.0309(11) 0.0267(10) -0.0061(9) 0.0031(8) -0.0053(9)
C13 0.0299(10) 0.0400(13) 0.0387(12) -0.0056(10) 0.0065(9) -0.0007(10)
C14 0.0364(12) 0.0372(13) 0.0440(13) -0.0034(11) 0.0001(10) 0.0081(10)
C15 0.0408(12) 0.0323(12) 0.0345(12) 0.0045(10) 0.0005(10) 0.0022(10)
C16 0.0348(11) 0.0296(11) 0.0299(11) 0.0030(9) 0.0045(9) -0.0019(9)
N21 0.0302(9) 0.0292(9) 0.0269(9) 0.0013(7) 0.0049(7) -0.0052(7)
C22 0.0320(10) 0.0338(12) 0.0242(10) -0.0054(9) 0.0030(8) -0.0085(9)
C23 0.0352(11) 0.0477(14) 0.0344(12) -0.0054(10) 0.0111(9) -0.0087(10)
C24 0.0451(13) 0.0565(16) 0.0303(12) -0.0021(11) 0.0135(10) -0.0194(12)
C25 0.0483(14) 0.0418(14) 0.0340(12) 0.0071(10) 0.0079(10) -0.0145(11)
C26 0.0431(12) 0.0336(12) 0.0331(12) 0.0047(9) 0.0089(10) -0.0063(10)

loop_
_atom_type_symbol
_atom_type_description
_atom_type_scat_dispersion_real
_atom_type_scat_dispersion_imag
_atom_type_scat_source
C C 0.0033 0.0016 'International Tables Vol C Tables 4.2.6.8 and 6.1.1.4'
H H 0.0000 0.0000 'International Tables Vol C Tables 4.2.6.8 and 6.1.1.4'
N N 0.0061 0.0033 'International Tables Vol C Tables 4.2.6.8 and 6.1.1.4'
S S 0.1246 0.1234 'International Tables Vol C Tables 4.2.6.8 and 6.1.1.4'
Pd Pd -0.9988 1.0072 'International Tables Vol C Tables 4.2.6.8 and 6.1.1.4'

loop_
_geom_angle_atom_site_label_1
_geom_angle_atom_site_label_2
_geom_angle_atom_site_label_3
_geom_angle
_geom_angle_site_symmetry_1
_geom_angle_site_symmetry_3
_geom_angle_publ_flag
N11 Pd1 N21 79.41(6) . . ?
N11 Pd1 S2 95.59(5) . . ?
N21 Pd1 S2 174.55(5) . . ?
N11 Pd1 S1 174.69(5) . . ?
N21 Pd1 S1 96.44(5) . . ?
S2 Pd1 S1 88.67(2) . . ?
C1 S1 Pd1 105.90(7) . . ?
C2 S2 Pd1 105.97(7) . . ?
C2 C1 C6 119.57(19) . . ?
C2 C1 S1 119.77(16) . . ?
C6 C1 S1 120.66(17) . . ?
C1 C2 C3 119.52(19) . . ?
C1 C2 S2 119.52(15) . . ?
C3 C2 S2 120.96(16) . . ?
C4 C3 C2 120.6(2) . . ?
C3 C4 C5 119.5(2) . . ?
C6 C5 C4 120.7(2) . . ?
C5 C6 C1 120.1(2) . . ?
C16 N11 C12 118.93(17) . . ?
C16 N11 Pd1 126.29(13) . . ?
C12 N11 Pd1 114.72(13) . . ?
N11 C12 C13 120.7(2) . . ?
N11 C12 C22 115.59(18) . . ?
C13 C12 C22 123.71(19) . . ?
C14 C13 C12 119.7(2) . . ?
C13 C14 C15 119.4(2) . . ?
C16 C15 C14 118.7(2) . . ?
N11 C16 C15 122.58(19) . . ?
C26 N21 C22 119.07(18) . . ?
C26 N21 Pd1 126.38(15) . . ?
C22 N21 Pd1 114.55(13) . . ?
N21 C22 C23 120.7(2) . . ?
N21 C22 C12 115.73(18) . . ?
C23 C22 C12 123.5(2) . . ?
C24 C23 C22 119.7(2) . . ?
C23 C24 C25 119.1(2) . . ?
C26 C25 C24 118.9(2) . . ?
N21 C26 C25 122.5(2) . . ?

loop_
_geom_bond_atom_site_label_1
_geom_bond_atom_site_label_2
_geom_bond_distance
_geom_bond_site_symmetry_2
_geom_bond_publ_flag
Pd1 N11 2.0672(16) . ?
Pd1 N21 2.0739(16) . ?
Pd1 S2 2.2438(5) . ?
Pd1 S1 2.2466(6) . ?
S1 C1 1.759(2) . ?
S2 C2 1.764(2) . ?
C1 C2 1.396(3) . ?
C1 C6 1.399(3) . ?
C2 C3 1.399(3) . ?
C3 C4 1.379(3) . ?
C4 C5 1.394(3) . ?
C5 C6 1.375(3) . ?
N11 C16 1.349(2) . ?
N11 C12 1.354(2) . ?
C12 C13 1.390(3) . ?
C12 C22 1.474(3) . ?
C13 C14 1.379(3) . ?
C14 C15 1.380(3) . ?
C15 C16 1.375(3) . ?
N21 C26 1.344(3) . ?
N21 C22 1.351(3) . ?
C22 C23 1.392(3) . ?
C23 C24 1.378(3) . ?
C24 C25 1.382(3) . ?
C25 C26 1.373(3) . ?

loop_
_cod_related_entry_id
_cod_related_entry_database
_cod_related_entry_code
1 ChemSpider 30661081
